data_1544585
loop_
_publ_author_name
'Devi, S. Reena'
'Kalaiyarasi, S.'
'Akilan, R.'
'Kumar, R. Mohan'
'Chakkaravarthi, G.'

_publ_section_title
;
 4-Methylpyridinium 2-carboxy-6-nitrobenzoate
;
_journal_coeditor_code HB4095
_journal_issue 11
_journal_name_full IUCrData
_journal_page_first x161803
_journal_paper_doi 10.1107/S2414314616018034
_journal_volume 1
_journal_year 2016
_chemical_formula_iupac 'C6 H8 N +, C8 H4 N O6 -'
_chemical_formula_moiety 'C6 H8 N +, C8 H4 N O6 -'
_chemical_formula_sum 'C14 H12 N2 O6'
_chemical_formula_weight 304.26
_chemical_name_systematic
;
4-Methylpyridinium 2-carboxy-6-nitrobenzoate
;
_space_group_crystal_system monoclinic
_space_group_IT_number 14
_space_group_name_Hall '-P 2ybc'
_space_group_name_H-M_alt 'P 1 21/c 1'
_symmetry_space_group_name_Hall '-P 2ybc'
_symmetry_space_group_name_H-M 'P 1 21/c 1'
_atom_sites_solution_hydrogens mixed
_atom_sites_solution_primary direct
_audit_creation_method SHELXL-2016/4
_cell_angle_alpha 90.000
_cell_angle_beta 109.260(5)
_cell_angle_gamma 90.000
_cell_formula_units_Z 4
_cell_length_a 7.683(5)
_cell_length_b 17.309(6)
_cell_length_c 11.172(5)
_cell_measurement_reflns_used 5621
_cell_measurement_temperature 295(2)
_cell_measurement_theta_max 31.0
_cell_measurement_theta_min 2.3
_cell_volume 1402.6(12)
_computing_cell_refinement
;
SAINT (Bruker, 2004)
;
_computing_data_collection
;
APEX2 (Bruker, 2004)
;
_computing_data_reduction
;
SAINT (Bruker, 2004)
;
_computing_molecular_graphics
;
PLATON (Spek, 2009)
;
_computing_publication_material
;
SHELXL-2016 (Sheldrick, 2015) and PLATON (Spek, 2009)
;
_computing_structure_refinement
;
SHELXL-2016 (Sheldrick, 2015)
;
_computing_structure_solution
;
SHELXS97 (Sheldrick, 2008)
;
_diffrn_ambient_temperature 295(2)
_diffrn_measured_fraction_theta_full 1.000
_diffrn_measured_fraction_theta_max 0.982
_diffrn_measurement_device_type 'Bruker axs kappa apex2 CCD'
_diffrn_measurement_method '\w and \f scan'
_diffrn_radiation_type MoK\a
_diffrn_radiation_wavelength 0.71073
_diffrn_reflns_av_R_equivalents 0.0538
_diffrn_reflns_limit_h_max 9
_diffrn_reflns_limit_h_min -10
_diffrn_reflns_limit_k_max 24
_diffrn_reflns_limit_k_min -24
_diffrn_reflns_limit_l_max 16
_diffrn_reflns_limit_l_min -14
_diffrn_reflns_number 18131
_diffrn_reflns_theta_full 25.242
_diffrn_reflns_theta_max 30.748
_diffrn_reflns_theta_min 2.261
_exptl_absorpt_coefficient_mu 0.115
_exptl_absorpt_correction_T_max 0.7461
_exptl_absorpt_correction_T_min 0.5044
_exptl_absorpt_correction_type multi-scan
_exptl_absorpt_process_details
;
(SADABS; Bruker, 2004)
;
_exptl_crystal_colour colourless
_exptl_crystal_density_diffrn 1.441
_exptl_crystal_description block
_exptl_crystal_F_000 632
_exptl_crystal_size_max 0.28
_exptl_crystal_size_mid 0.26
_exptl_crystal_size_min 0.22
_refine_diff_density_max 0.580
_refine_diff_density_min -0.346
_refine_ls_extinction_coef 0.015(3)
_refine_ls_extinction_expression Fc^*^=kFc[1+0.001xFc^2^\l^3^/sin(2\q)]^-1/4^
_refine_ls_extinction_method
;
SHELXL-2016/4 (Sheldrick 2015)
;
_refine_ls_goodness_of_fit_ref 1.044
_refine_ls_hydrogen_treatment mixed
_refine_ls_matrix_type full
_refine_ls_number_parameters 208
_refine_ls_number_reflns 4295
_refine_ls_number_restraints 1
_refine_ls_restrained_S_all 1.044
_refine_ls_R_factor_all 0.1051
_refine_ls_R_factor_gt 0.0543
_refine_ls_shift/su_max 0.000
_refine_ls_shift/su_mean 0.000
_refine_ls_structure_factor_coef Fsqd
_refine_ls_weighting_details 'w=1/[\s^2^(Fo^2^)+(0.0595P)^2^+0.4448P] where P=(Fo^2^+2Fc^2^)/3'
_refine_ls_weighting_scheme calc
_refine_ls_wR_factor_gt 0.1276
_refine_ls_wR_factor_ref 0.1527
_reflns_number_gt 2572
_reflns_number_total 4295
_reflns_threshold_expression 'I > 2\s(I)'
_cod_data_source_file hb4095sup1.cif
_cod_data_source_block I
_cod_database_code 1544585
_shelx_space_group_comment
;
The symmetry employed for this shelxl refinement is uniquely defined
by the following loop, which should always be used as a source of
symmetry information in preference to the above space-group names.
They are only intended as comments.
;

loop_
_space_group_symop_operation_xyz
'x, y, z'
'-x, y+1/2, -z+1/2'
'-x, -y, -z'
'x, -y-1/2, z-1/2'

loop_
_atom_site_type_symbol
_atom_site_label
_atom_site_fract_x
_atom_site_fract_y
_atom_site_fract_z
_atom_site_U_iso_or_equiv
_atom_site_adp_type
_atom_site_calc_flag
_atom_site_occupancy
C C1 0.5227(2) 0.13436(10) 0.49500(16) 0.0344(4) Uani d 1
C C2 0.7063(2) 0.15506(12) 0.54221(19) 0.0455(5) Uani d 1
H H2 0.792007 0.132931 0.510103 0.055 Uiso calc 1
C C3 0.7598(3) 0.20898(13) 0.6376(2) 0.0515(5) Uani d 1
H H3 0.883187 0.223208 0.670951 0.062 Uiso calc 1
C C4 0.6323(3) 0.24217(12) 0.68415(19) 0.0455(5) Uani d 1
H H4 0.670037 0.278336 0.749197 0.055 Uiso calc 1
C C5 0.4471(2) 0.22170(10) 0.63407(16) 0.0333(4) Uani d 1
C C6 0.3892(2) 0.16713(9) 0.53821(15) 0.0292(3) Uani d 1
C C7 0.3055(2) 0.26237(10) 0.67731(17) 0.0380(4) Uani d 1
C C8 0.1850(2) 0.14998(9) 0.48115(15) 0.0307(3) Uani d 1
C C9 0.1140(3) -0.02111(13) 0.75650(18) 0.0462(5) Uani d 1
H H9 0.057618 -0.038361 0.673896 0.055 Uiso calc 1
C C10 0.1235(3) -0.06817(12) 0.8561(2) 0.0490(5) Uani d 1
H H10 0.072761 -0.117460 0.841181 0.059 Uiso calc 1
C C11 0.2077(3) -0.04341(12) 0.97884(19) 0.0474(5) Uani d 1
C C12 0.2786(4) 0.03076(14) 0.9961(2) 0.0599(6) Uani d 1
H H12 0.335995 0.049530 1.077639 0.072 Uiso calc 1
C C13 0.2645(3) 0.07629(13) 0.8942(2) 0.0594(6) Uani d 1
H H13 0.310476 0.126439 0.906422 0.071 Uiso calc 1
C C14 0.2237(4) -0.09521(17) 1.0893(2) 0.0760(8) Uani d 1
H H14A 0.110131 -0.122777 1.074606 0.114 Uiso calc 1
H H14B 0.249051 -0.064691 1.164917 0.114 Uiso calc 1
H H14C 0.322252 -0.131367 1.099301 0.114 Uiso calc 1
N N1 0.4690(2) 0.07633(10) 0.39439(15) 0.0455(4) Uani d 1
N N2 0.1856(2) 0.04959(11) 0.77753(17) 0.0471(4) Uani d 1
O O1 0.5633(2) 0.07038(13) 0.32559(17) 0.0863(6) Uani d 1
O O2 0.3329(2) 0.03729(9) 0.38272(15) 0.0610(4) Uani d 1
O O3 0.10343(16) 0.17716(8) 0.37237(12) 0.0429(3) Uani d 1
O O4 0.10975(16) 0.11345(8) 0.54551(12) 0.0433(3) Uani d 1
O O5 0.1921(3) 0.30446(12) 0.60735(17) 0.0875(7) Uani d 1
O O6 0.3113(2) 0.24557(9) 0.78951(14) 0.0574(4) Uani d 1
H H2A 0.180(3) 0.0781(15) 0.713(2) 0.064(7) Uiso d 1
H H6 0.233(3) 0.2727(16) 0.808(3) 0.096 Uiso d 1

loop_
_atom_site_aniso_label
_atom_site_aniso_U_11
_atom_site_aniso_U_22
_atom_site_aniso_U_33
_atom_site_aniso_U_12
_atom_site_aniso_U_13
_atom_site_aniso_U_23
C1 0.0292(8) 0.0394(9) 0.0369(9) 0.0043(7) 0.0142(7) 0.0024(7)
C2 0.0279(8) 0.0576(12) 0.0550(11) 0.0066(8) 0.0191(8) 0.0051(10)
C3 0.0278(8) 0.0607(13) 0.0629(13) -0.0068(8) 0.0110(9) 0.0018(11)
C4 0.0393(10) 0.0460(11) 0.0470(11) -0.0085(8) 0.0084(8) -0.0049(9)
C5 0.0337(8) 0.0316(8) 0.0367(9) -0.0002(6) 0.0146(7) 0.0014(7)
C6 0.0245(7) 0.0322(8) 0.0333(8) 0.0008(6) 0.0126(6) 0.0036(7)
C7 0.0430(10) 0.0330(9) 0.0408(10) 0.0019(7) 0.0176(8) -0.0023(8)
C8 0.0264(7) 0.0337(8) 0.0351(9) 0.0005(6) 0.0143(6) -0.0013(7)
C9 0.0410(10) 0.0577(13) 0.0397(10) -0.0020(9) 0.0133(8) -0.0031(9)
C10 0.0513(11) 0.0430(11) 0.0528(12) -0.0065(9) 0.0173(9) -0.0006(9)
C11 0.0506(11) 0.0501(12) 0.0432(11) 0.0058(9) 0.0176(9) 0.0062(9)
C12 0.0750(15) 0.0550(13) 0.0436(12) -0.0034(11) 0.0113(11) -0.0079(10)
C13 0.0696(14) 0.0409(11) 0.0643(15) -0.0078(10) 0.0173(11) -0.0011(10)
C14 0.0891(19) 0.0815(18) 0.0584(14) 0.0061(15) 0.0256(13) 0.0259(13)
N1 0.0381(8) 0.0537(10) 0.0452(9) 0.0135(7) 0.0145(7) -0.0059(8)
N2 0.0437(9) 0.0529(10) 0.0486(10) 0.0029(8) 0.0204(8) 0.0125(9)
O1 0.0699(11) 0.1304(18) 0.0740(12) 0.0046(11) 0.0447(9) -0.0371(11)
O2 0.0559(9) 0.0570(9) 0.0707(10) -0.0050(7) 0.0215(8) -0.0227(8)
O3 0.0320(6) 0.0555(8) 0.0393(7) -0.0012(5) 0.0093(5) 0.0098(6)
O4 0.0311(6) 0.0563(8) 0.0458(7) -0.0048(5) 0.0170(5) 0.0100(6)
O5 0.1094(15) 0.0963(14) 0.0725(11) 0.0649(12) 0.0511(11) 0.0296(10)
O6 0.0695(10) 0.0642(10) 0.0476(8) 0.0214(8) 0.0315(7) 0.0034(7)

loop_
_atom_type_symbol
_atom_type_description
_atom_type_scat_dispersion_real
_atom_type_scat_dispersion_imag
_atom_type_scat_source
C C 0.0033 0.0016 'International Tables Vol C Tables 4.2.6.8 and 6.1.1.4'
H H 0.0000 0.0000 'International Tables Vol C Tables 4.2.6.8 and 6.1.1.4'
N N 0.0061 0.0033 'International Tables Vol C Tables 4.2.6.8 and 6.1.1.4'
O O 0.0106 0.0060 'International Tables Vol C Tables 4.2.6.8 and 6.1.1.4'

loop_
_geom_angle_atom_site_label_1
_geom_angle_atom_site_label_2
_geom_angle_atom_site_label_3
_geom_angle
C2 C1 C6 122.63(17)
C2 C1 N1 117.77(15)
C6 C1 N1 119.59(15)
C3 C2 C1 118.66(16)
C3 C2 H2 120.7
C1 C2 H2 120.7
C2 C3 C4 120.55(17)
C2 C3 H3 119.7
C4 C3 H3 119.7
C3 C4 C5 120.14(18)
C3 C4 H4 119.9
C5 C4 H4 119.9
C6 C5 C4 120.57(15)
C6 C5 C7 119.04(15)
C4 C5 C7 120.26(16)
C5 C6 C1 117.42(15)
C5 C6 C8 118.83(13)
C1 C6 C8 123.64(15)
O5 C7 O6 124.05(17)
O5 C7 C5 121.33(17)
O6 C7 C5 114.54(16)
O4 C8 O3 124.97(15)
O4 C8 C6 118.29(14)
O3 C8 C6 116.68(13)
N2 C9 C10 119.90(19)
N2 C9 H9 120.1
C10 C9 H9 120.1
C9 C10 C11 120.56(19)
C9 C10 H10 119.7
C11 C10 H10 119.7
C10 C11 C12 117.50(19)
C10 C11 C14 121.2(2)
C12 C11 C14 121.3(2)
C13 C12 C11 120.2(2)
C13 C12 H12 119.9
C11 C12 H12 119.9
N2 C13 C12 120.4(2)
N2 C13 H13 119.8
C12 C13 H13 119.8
C11 C14 H14A 109.5
C11 C14 H14B 109.5
H14A C14 H14B 109.5
C11 C14 H14C 109.5
H14A C14 H14C 109.5
H14B C14 H14C 109.5
O2 N1 O1 123.59(18)
O2 N1 C1 118.63(15)
O1 N1 C1 117.77(18)
C13 N2 C9 121.48(19)
C13 N2 H2A 120.1(17)
C9 N2 H2A 118.4(17)
C7 O6 H6 109(2)

loop_
_geom_bond_atom_site_label_1
_geom_bond_atom_site_label_2
_geom_bond_distance
C1 C2 1.380(2)
C1 C6 1.391(2)
C1 N1 1.462(2)
C2 C3 1.373(3)
C2 H2 0.9300
C3 C4 1.377(3)
C3 H3 0.9300
C4 C5 1.392(3)
C4 H4 0.9300
C5 C6 1.387(2)
C5 C7 1.503(2)
C6 C8 1.515(2)
C7 O5 1.205(2)
C7 O6 1.273(2)
C8 O4 1.2350(19)
C8 O3 1.260(2)
C9 N2 1.330(3)
C9 C10 1.362(3)
C9 H9 0.9300
C10 C11 1.377(3)
C10 H10 0.9300
C11 C12 1.383(3)
C11 C14 1.497(3)
C12 C13 1.359(3)
C12 H12 0.9300
C13 N2 1.327(3)
C13 H13 0.9300
C14 H14A 0.9600
C14 H14B 0.9600
C14 H14C 0.9600
N1 O2 1.216(2)
N1 O1 1.222(2)
N2 H2A 0.86(3)
O6 H6 0.842(10)

loop_
_geom_hbond_atom_site_label_D
_geom_hbond_atom_site_label_H
_geom_hbond_atom_site_label_A
_geom_hbond_site_symmetry_A
_geom_hbond_distance_DH
_geom_hbond_distance_HA
_geom_hbond_distance_DA
_geom_hbond_angle_DHA
_geom_hbond_publ_flag
N2 H2A O4 . 0.86(3) 1.87(3) 2.699(2) 160(2) y
O6 H6 O3 4_566 0.842(10) 1.651(11) 2.484(2) 170(3) y
C13 H13 O6 . 0.93 2.44 3.219(3) 141 y
C2 H2 O4 1_655 0.93 2.36 3.171(3) 145 y
C10 H10 O3 3_556 0.93 2.54 3.191(3) 127 y

loop_
_geom_torsion_atom_site_label_1
_geom_torsion_atom_site_label_2
_geom_torsion_atom_site_label_3
_geom_torsion_atom_site_label_4
_geom_torsion
C6 C1 C2 C3 1.4(3)
N1 C1 C2 C3 -179.43(17)
C1 C2 C3 C4 -0.6(3)
C2 C3 C4 C5 -0.5(3)
C3 C4 C5 C6 0.9(3)
C3 C4 C5 C7 -175.09(18)
C4 C5 C6 C1 -0.1(2)
C7 C5 C6 C1 175.92(15)
C4 C5 C6 C8 -176.47(16)
C7 C5 C6 C8 -0.5(2)
C2 C1 C6 C5 -1.1(3)
N1 C1 C6 C5 179.78(15)
C2 C1 C6 C8 175.13(16)
N1 C1 C6 C8 -4.0(2)
C6 C5 C7 O5 -64.6(3)
C4 C5 C7 O5 111.4(2)
C6 C5 C7 O6 112.27(19)
C4 C5 C7 O6 -71.7(2)
C5 C6 C8 O4 -72.1(2)
C1 C6 C8 O4 111.72(19)
C5 C6 C8 O3 105.15(18)
C1 C6 C8 O3 -71.0(2)
N2 C9 C10 C11 -0.4(3)
C9 C10 C11 C12 1.0(3)
C9 C10 C11 C14 -178.3(2)
C10 C11 C12 C13 -0.2(3)
C14 C11 C12 C13 179.1(2)
C11 C12 C13 N2 -1.1(4)
C2 C1 N1 O2 153.77(18)
C6 C1 N1 O2 -27.0(2)
C2 C1 N1 O1 -26.9(3)
C6 C1 N1 O1 152.23(19)
C12 C13 N2 C9 1.8(3)
C10 C9 N2 C13 -1.0(3)

_cod_database_fobs_code 1544585
